data_7045189
loop_
_publ_author_name
'Perras, Justin H.'
'Mezibroski, Stefan M. J.'
'Wiebe, Matthew A.'
'Ritch, Jamie S.'

_publ_section_title
;
 Diverse silver(i) coordination chemistry with cyclic selenourea ligands.
;
_journal_issue 5
_journal_name_full 'Dalton transactions (Cambridge, England : 2003)'
_journal_page_first 1471
_journal_page_last 1478
_journal_paper_doi 10.1039/c7dt04243d
_journal_volume 47
_journal_year 2018
_chemical_formula_moiety 'C42 H48 Ag3 N7 O9 Se2, C H4 O'
_chemical_formula_sum 'C43 H52 Ag3 N7 O10 Se2'
_chemical_formula_weight 1308.44
_space_group_crystal_system orthorhombic
_space_group_IT_number 33
_space_group_name_Hall 'P 2c -2n'
_space_group_name_H-M_alt 'P n a 21'
_symmetry_space_group_name_Hall 'P 2c -2n'
_symmetry_space_group_name_H-M 'P n a 21'
_atom_sites_solution_hydrogens mixed
_atom_sites_solution_primary dual
_audit_creation_date 2017-09-08
_audit_creation_method
;
Olex2 1.2
(compiled 2017.08.10 svn.r3458 for OlexSys, GUI svn.r5381)
;
_audit_update_record
;
2017-11-03 deposited with the CCDC.
2017-12-29 downloaded from the CCDC.
;
_cell_angle_alpha 90
_cell_angle_beta 90
_cell_angle_gamma 90
_cell_formula_units_Z 4
_cell_length_a 31.152(4)
_cell_length_b 8.5271(12)
_cell_length_c 18.229(3)
_cell_measurement_reflns_used 9969
_cell_measurement_temperature 150(2)
_cell_measurement_theta_max 32.96
_cell_measurement_theta_min 2.64
_cell_volume 4842.3(12)
_computing_molecular_graphics 'Olex2 (Dolomanov et al., 2009)'
_computing_publication_material 'Olex2 (Dolomanov et al., 2009)'
_computing_structure_refinement 'ShelXL (Sheldrick, 2015)'
_computing_structure_solution 'ShelXT (Sheldrick, 2015)'
_diffrn_ambient_temperature 150.0
_diffrn_measured_fraction_theta_full 0.999
_diffrn_measured_fraction_theta_max 0.978
_diffrn_measurement_device_type 'Bruker APEX-II CCD'
_diffrn_measurement_method '\f and \w scans'
_diffrn_radiation_type MoK\a
_diffrn_radiation_wavelength 0.71073
_diffrn_reflns_av_R_equivalents 0.0391
_diffrn_reflns_av_unetI/netI 0.0343
_diffrn_reflns_Laue_measured_fraction_full 0.999
_diffrn_reflns_Laue_measured_fraction_max 0.978
_diffrn_reflns_limit_h_max 46
_diffrn_reflns_limit_h_min -47
_diffrn_reflns_limit_k_max 13
_diffrn_reflns_limit_k_min -13
_diffrn_reflns_limit_l_max 27
_diffrn_reflns_limit_l_min -27
_diffrn_reflns_number 67597
_diffrn_reflns_point_group_measured_fraction_full 1.000
_diffrn_reflns_point_group_measured_fraction_max 0.978
_diffrn_reflns_theta_full 25.242
_diffrn_reflns_theta_max 33.221
_diffrn_reflns_theta_min 2.234
_diffrn_standards_number 0
_exptl_absorpt_coefficient_mu 2.766
_exptl_absorpt_correction_T_max 0.7464
_exptl_absorpt_correction_T_min 0.5179
_exptl_absorpt_correction_type numerical
_exptl_absorpt_process_details
'SADABS-2014/5 (Bruker,2014/5) was used for absorption correction. wR2(int) was 0.0772 before and 0.0509 after correction. The Ratio of minimum to maximum transmission is 0.6939. The \l/2 correction factor is Not present.'
_exptl_crystal_colour colourless
_exptl_crystal_colour_primary colourless
_exptl_crystal_density_diffrn 1.795
_exptl_crystal_description block
_exptl_crystal_F_000 2592
_exptl_crystal_size_max 0.523
_exptl_crystal_size_mid 0.477
_exptl_crystal_size_min 0.304
_refine_diff_density_max 1.122
_refine_diff_density_min -1.341
_refine_diff_density_rms 0.126
_refine_ls_abs_structure_details
;
 Flack x determined using 7329 quotients [(I+)-(I-)]/[(I+)+(I-)]
 (Parsons, Flack and Wagner, Acta Cryst. B69 (2013) 249-259).
;
_refine_ls_abs_structure_Flack 0.0004(15)
_refine_ls_extinction_method none
_refine_ls_goodness_of_fit_ref 1.152
_refine_ls_hydrogen_treatment mixed
_refine_ls_matrix_type full
_refine_ls_number_parameters 604
_refine_ls_number_reflns 18083
_refine_ls_number_restraints 1
_refine_ls_restrained_S_all 1.152
_refine_ls_R_factor_all 0.0398
_refine_ls_R_factor_gt 0.0347
_refine_ls_shift/su_max 0.001
_refine_ls_shift/su_mean 0.000
_refine_ls_structure_factor_coef Fsqd
_refine_ls_weighting_details 'w=1/[\s^2^(Fo^2^)+(0.0211P)^2^+4.0527P] where P=(Fo^2^+2Fc^2^)/3'
_refine_ls_weighting_scheme calc
_refine_ls_wR_factor_gt 0.0695
_refine_ls_wR_factor_ref 0.0708
_reflns_Friedel_coverage 0.948
_reflns_Friedel_fraction_full 1.000
_reflns_Friedel_fraction_max 0.978
_reflns_number_gt 16692
_reflns_number_total 18083
_reflns_threshold_expression 'I > 2\s(I)'
_cod_data_source_file c7dt04243d2.cif
_cod_data_source_block jsr012_0ma
_cod_depositor_comments 'Adding full bibliography for 7045187--7045191.cif.'
_cod_database_code 7045189
_shelx_shelxl_version_number 2016/6
_shelx_space_group_comment
;
The symmetry employed for this shelxl refinement is uniquely defined
by the following loop, which should always be used as a source of
symmetry information in preference to the above space-group names.
They are only intended as comments.
;
_shelx_estimated_absorpt_t_max 0.487
_shelx_estimated_absorpt_t_min 0.326
_olex2_refinement_description
;
1. Twinned data refinement
 Scales: 0.701(6)
 0.299(6)
2. Fixed Uiso
 At 1.2 times of:
  All C(H) groups
 At 1.5 times of:
  All C(H,H,H) groups
3.a Aromatic/amide H refined with riding coordinates:
 C2(H2), C3(H3), C6(H6), C8(H8), C15(H15), C17(H17), C23(H23), C24(H24),
 C27(H27), C29(H29), C36(H36), C38(H38)
3.b Idealised Me refined as rotating group:
 C10(H10A,H10B,H10C), C11(H11A,H11B,H11C), C12(H12A,H12B,H12C), C19(H19A,H19B,
 H19C), C20(H20A,H20B,H20C), C21(H21A,H21B,H21C), C31(H31A,H31B,H31C), C32(H32A,
 H32B,H32C), C33(H33A,H33B,H33C), C40(H40A,H40B,H40C), C41(H41A,H41B,H41C),
 C42(H42A,H42B,H42C), C43(H43A,H43B,H43C)
;
_olex2_submission_special_instructions 'No special instructions were received'

loop_
_space_group_symop_operation_xyz
'x, y, z'
'-x, -y, z+1/2'
'x+1/2, -y+1/2, z'
'-x+1/2, y+1/2, z+1/2'

loop_
_atom_site_label
_atom_site_type_symbol
_atom_site_fract_x
_atom_site_fract_y
_atom_site_fract_z
_atom_site_U_iso_or_equiv
_atom_site_adp_type
_atom_site_occupancy
_atom_site_site_symmetry_order
_atom_site_calc_flag
_atom_site_refinement_flags_posn
Ag1 Ag 0.37548(2) 0.92238(4) 0.49622(2) 0.02742(7) Uani 1 1 d .
Ag2 Ag 0.30614(2) 0.62270(4) 0.47807(2) 0.03214(7) Uani 1 1 d .
Ag3 Ag 0.45056(2) 0.58132(4) 0.52092(2) 0.03503(8) Uani 1 1 d .
Se1 Se 0.44830(2) 0.87241(4) 0.55108(2) 0.01715(7) Uani 1 1 d .
Se2 Se 0.29984(2) 0.91366(5) 0.44932(2) 0.01806(7) Uani 1 1 d .
O1 O 0.25535(10) 0.5448(4) 0.57389(17) 0.0322(7) Uani 1 1 d .
O2 O 0.18632(12) 0.5050(6) 0.5707(2) 0.0494(11) Uani 1 1 d .
O3 O 0.22120(13) 0.5528(5) 0.47116(18) 0.0454(9) Uani 1 1 d .
O4 O 0.37548(11) 0.4967(4) 0.5163(2) 0.0377(7) Uani 1 1 d .
O5 O 0.32949(11) 0.3523(4) 0.45959(18) 0.0347(7) Uani 1 1 d .
O6 O 0.39065(10) 0.2541(4) 0.49637(19) 0.0298(6) Uani 1 1 d .
O7 O 0.49055(13) 0.3489(4) 0.5423(2) 0.0400(8) Uani 1 1 d .
O8 O 0.48006(13) 0.3948(5) 0.4272(2) 0.0432(9) Uani 1 1 d .
O9 O 0.51517(12) 0.1874(4) 0.4608(2) 0.0403(8) Uani 1 1 d .
N1 N 0.47164(9) 0.8213(4) 0.70083(16) 0.0163(5) Uani 1 1 d .
N2 N 0.40639(9) 0.9079(4) 0.69429(16) 0.0161(5) Uani 1 1 d .
N3 N 0.33864(10) 0.9088(4) 0.30216(16) 0.0189(6) Uani 1 1 d .
N4 N 0.27060(10) 0.9584(4) 0.30322(17) 0.0185(6) Uani 1 1 d .
N5 N 0.22014(11) 0.5350(5) 0.53899(17) 0.0250(7) Uani 1 1 d .
N6 N 0.36508(11) 0.3650(4) 0.49020(19) 0.0266(7) Uani 1 1 d .
N7 N 0.49553(11) 0.3090(4) 0.4765(2) 0.0269(7) Uani 1 1 d .
C1 C 0.44045(10) 0.8658(4) 0.65320(19) 0.0151(6) Uani 1 1 d .
C2 C 0.41573(12) 0.8887(5) 0.7681(2) 0.0206(7) Uani 1 1 d .
H2 H 0.397074 0.909797 0.808150 0.025 Uiso 1 1 calc R
C3 C 0.45647(12) 0.8342(5) 0.77234(19) 0.0194(7) Uani 1 1 d .
H3 H 0.471786 0.809359 0.815879 0.023 Uiso 1 1 calc R
C4 C 0.36510(11) 0.9629(4) 0.66769(18) 0.0163(6) Uani 1 1 d .
C5 C 0.35994(11) 1.1230(4) 0.6548(2) 0.0185(6) Uani 1 1 d .
C6 C 0.31986(12) 1.1723(5) 0.6295(2) 0.0212(7) Uani 1 1 d .
H6 H 0.315455 1.280452 0.619530 0.025 Uiso 1 1 calc R
C7 C 0.28625(12) 1.0681(5) 0.6185(2) 0.0214(7) Uani 1 1 d .
C8 C 0.29243(12) 0.9106(5) 0.6330(2) 0.0210(7) Uani 1 1 d .
H8 H 0.269274 0.839583 0.626237 0.025 Uiso 1 1 calc R
C9 C 0.33239(11) 0.8529(4) 0.65781(18) 0.0176(6) Uani 1 1 d .
C10 C 0.39589(13) 1.2377(5) 0.6691(2) 0.0253(8) Uani 1 1 d .
H10A H 0.404617 1.231110 0.720624 0.038 Uiso 1 1 calc GR
H10B H 0.385998 1.344357 0.658266 0.038 Uiso 1 1 calc GR
H10C H 0.420404 1.212218 0.637550 0.038 Uiso 1 1 calc GR
C11 C 0.24318(13) 1.1261(6) 0.5906(3) 0.0328(9) Uani 1 1 d .
H11A H 0.225757 1.162164 0.632029 0.049 Uiso 1 1 calc GR
H11B H 0.228284 1.040445 0.565345 0.049 Uiso 1 1 calc GR
H11C H 0.247701 1.213121 0.556315 0.049 Uiso 1 1 calc GR
C12 C 0.33982(13) 0.6819(5) 0.6721(2) 0.0243(7) Uani 1 1 d .
H12A H 0.363504 0.644518 0.641321 0.036 Uiso 1 1 calc GR
H12B H 0.313709 0.622903 0.660382 0.036 Uiso 1 1 calc GR
H12C H 0.347112 0.666513 0.723884 0.036 Uiso 1 1 calc GR
C13 C 0.51344(11) 0.7667(4) 0.67942(18) 0.0168(6) Uani 1 1 d .
C14 C 0.54453(12) 0.8753(5) 0.6576(2) 0.0199(7) Uani 1 1 d .
C15 C 0.58391(12) 0.8161(6) 0.6341(2) 0.0267(8) Uani 1 1 d .
H15 H 0.605437 0.887339 0.618252 0.032 Uiso 1 1 calc R
C16 C 0.59276(13) 0.6565(6) 0.6330(2) 0.0301(9) Uani 1 1 d .
C17 C 0.56092(14) 0.5527(5) 0.6557(2) 0.0266(8) Uani 1 1 d .
H17 H 0.566574 0.443246 0.654892 0.032 Uiso 1 1 calc R
C18 C 0.52104(12) 0.6054(5) 0.6796(2) 0.0207(7) Uani 1 1 d .
C19 C 0.53617(14) 1.0493(5) 0.6575(2) 0.0265(8) Uani 1 1 d .
H19A H 0.523248 1.079769 0.610602 0.040 Uiso 1 1 calc GR
H19B H 0.563311 1.105578 0.664209 0.040 Uiso 1 1 calc GR
H19C H 0.516517 1.075625 0.697614 0.040 Uiso 1 1 calc GR
C20 C 0.63619(16) 0.5983(8) 0.6072(3) 0.0445(13) Uani 1 1 d .
H20A H 0.641968 0.638775 0.557907 0.067 Uiso 1 1 calc GR
H20B H 0.636174 0.483415 0.606153 0.067 Uiso 1 1 calc GR
H20C H 0.658500 0.635128 0.641010 0.067 Uiso 1 1 calc GR
C21 C 0.48671(14) 0.4913(5) 0.7046(3) 0.0284(8) Uani 1 1 d .
H21A H 0.484449 0.494323 0.758251 0.043 Uiso 1 1 calc GR
H21B H 0.494389 0.384983 0.688950 0.043 Uiso 1 1 calc GR
H21C H 0.459085 0.520705 0.682910 0.043 Uiso 1 1 calc GR
C22 C 0.30422(11) 0.9236(4) 0.34680(19) 0.0162(6) Uani 1 1 d .
C23 C 0.28357(13) 0.9662(5) 0.2307(2) 0.0245(7) Uani 1 1 d .
H23 H 0.265959 0.988938 0.189547 0.029 Uiso 1 1 calc R
C24 C 0.32621(13) 0.9352(5) 0.2298(2) 0.0244(7) Uani 1 1 d .
H24 H 0.344215 0.931942 0.187761 0.029 Uiso 1 1 calc R
C25 C 0.38209(11) 0.8737(4) 0.32368(19) 0.0178(6) Uani 1 1 d .
C26 C 0.39481(12) 0.7165(4) 0.32431(19) 0.0185(6) Uani 1 1 d .
C27 C 0.43738(12) 0.6854(5) 0.3428(2) 0.0227(7) Uani 1 1 d .
H27 H 0.447184 0.579865 0.343041 0.027 Uiso 1 1 calc R
C28 C 0.46588(12) 0.8050(5) 0.3608(2) 0.0240(7) Uani 1 1 d .
C29 C 0.45158(12) 0.9604(5) 0.3598(2) 0.0229(7) Uani 1 1 d .
H29 H 0.470817 1.041956 0.373161 0.028 Uiso 1 1 calc R
C30 C 0.40973(12) 0.9981(4) 0.33953(19) 0.0194(6) Uani 1 1 d .
C31 C 0.36397(14) 0.5861(5) 0.3062(3) 0.0277(8) Uani 1 1 d .
H31A H 0.343550 0.572949 0.346580 0.042 Uiso 1 1 calc GR
H31B H 0.379966 0.488342 0.298958 0.042 Uiso 1 1 calc GR
H31C H 0.348347 0.612181 0.261121 0.042 Uiso 1 1 calc GR
C32 C 0.51206(13) 0.7688(7) 0.3803(3) 0.0345(10) Uani 1 1 d .
H32A H 0.514527 0.658469 0.394750 0.052 Uiso 1 1 calc GR
H32B H 0.521155 0.835884 0.421045 0.052 Uiso 1 1 calc GR
H32C H 0.530406 0.788540 0.337577 0.052 Uiso 1 1 calc GR
C33 C 0.39507(16) 1.1664(5) 0.3322(2) 0.0268(8) Uani 1 1 d .
H33A H 0.391022 1.191769 0.280239 0.040 Uiso 1 1 calc GR
H33B H 0.416821 1.236247 0.353249 0.040 Uiso 1 1 calc GR
H33C H 0.367874 1.180372 0.358431 0.040 Uiso 1 1 calc GR
C34 C 0.22720(11) 0.9792(5) 0.32911(19) 0.0188(6) Uani 1 1 d .
C35 C 0.20035(13) 0.8489(5) 0.3313(2) 0.0215(7) Uani 1 1 d .
C36 C 0.15888(13) 0.8718(5) 0.3571(3) 0.0283(8) Uani 1 1 d .
H36 H 0.139695 0.785219 0.358387 0.034 Uiso 1 1 calc R
C37 C 0.14461(13) 1.0170(6) 0.3810(3) 0.0306(9) Uani 1 1 d .
C38 C 0.17257(13) 1.1436(5) 0.3779(3) 0.0282(8) Uani 1 1 d .
H38 H 0.163015 1.243386 0.394343 0.034 Uiso 1 1 calc R
C39 C 0.21420(12) 1.1280(5) 0.3515(2) 0.0227(7) Uani 1 1 d .
C40 C 0.21672(14) 0.6896(5) 0.3089(2) 0.0259(8) Uani 1 1 d .
H40A H 0.227459 0.694366 0.258401 0.039 Uiso 1 1 calc GR
H40B H 0.193325 0.613087 0.311870 0.039 Uiso 1 1 calc GR
H40C H 0.240034 0.657913 0.341796 0.039 Uiso 1 1 calc GR
C41 C 0.09936(16) 1.0381(8) 0.4100(4) 0.0489(14) Uani 1 1 d .
H41A H 0.079217 1.043312 0.368805 0.073 Uiso 1 1 calc GR
H41B H 0.097722 1.135534 0.438419 0.073 Uiso 1 1 calc GR
H41C H 0.091909 0.949187 0.441594 0.073 Uiso 1 1 calc GR
C42 C 0.24425(15) 1.2660(5) 0.3470(3) 0.0348(10) Uani 1 1 d .
H42A H 0.270061 1.244311 0.376037 0.052 Uiso 1 1 calc GR
H42B H 0.229909 1.359556 0.366419 0.052 Uiso 1 1 calc GR
H42C H 0.252323 1.284022 0.295768 0.052 Uiso 1 1 calc GR
O10 O 0.13763(11) 0.5072(4) 0.40943(19) 0.0317(7) Uani 1 1 d .
H10 H 0.157(4) 0.540(14) 0.447(6) 0.11(4) Uiso 1 1 d .
C43 C 0.10448(18) 0.4997(9) 0.4605(3) 0.0472(14) Uani 1 1 d .
H43A H 0.078405 0.460780 0.436519 0.071 Uiso 1 1 calc GR
H43B H 0.099126 0.604500 0.480490 0.071 Uiso 1 1 calc GR
H43C H 0.112574 0.428388 0.500298 0.071 Uiso 1 1 calc GR

loop_
_atom_site_aniso_label
_atom_site_aniso_U_11
_atom_site_aniso_U_22
_atom_site_aniso_U_33
_atom_site_aniso_U_23
_atom_site_aniso_U_13
_atom_site_aniso_U_12
Ag1 0.01844(10) 0.04631(18) 0.01751(10) -0.00049(12) -0.00468(9) 0.00381(12)
Ag2 0.03912(17) 0.02859(15) 0.02871(15) 0.00869(13) 0.00834(13) 0.00284(13)
Ag3 0.04204(19) 0.02903(16) 0.03401(16) -0.00882(13) 0.00371(14) 0.00432(14)
Se1 0.01584(14) 0.02348(17) 0.01214(13) 0.00031(13) -0.00113(11) 0.00233(12)
Se2 0.01686(15) 0.02482(17) 0.01249(13) 0.00036(13) -0.00099(12) 0.00288(13)
O1 0.0294(14) 0.047(2) 0.0199(13) 0.0071(13) -0.0042(11) -0.0084(14)
O2 0.0287(16) 0.093(3) 0.0263(16) 0.0082(19) 0.0041(13) -0.0084(19)
O3 0.045(2) 0.076(3) 0.0152(12) 0.0045(16) -0.0029(13) -0.0187(18)
O4 0.0373(16) 0.0240(15) 0.052(2) -0.0146(15) 0.0006(15) -0.0010(13)
O5 0.0321(16) 0.0371(18) 0.0348(18) -0.0008(13) -0.0041(12) -0.0021(13)
O6 0.0281(13) 0.0265(14) 0.0348(14) 0.0012(12) 0.0003(13) 0.0031(11)
O7 0.050(2) 0.0366(19) 0.0336(17) -0.0071(14) -0.0096(15) 0.0123(15)
O8 0.046(2) 0.041(2) 0.0428(19) 0.0148(16) -0.0109(16) -0.0026(16)
O9 0.0388(18) 0.0288(17) 0.053(2) -0.0085(15) -0.0030(15) 0.0045(14)
N1 0.0153(12) 0.0187(14) 0.0150(12) 0.0012(10) -0.0024(10) 0.0004(10)
N2 0.0152(12) 0.0192(14) 0.0140(12) -0.0022(10) -0.0013(9) 0.0000(10)
N3 0.0219(14) 0.0222(15) 0.0127(12) 0.0008(11) -0.0007(10) 0.0035(11)
N4 0.0193(13) 0.0204(14) 0.0160(12) 0.0021(11) -0.0040(10) 0.0043(11)
N5 0.0253(15) 0.0337(18) 0.0161(14) 0.0007(12) 0.0010(11) -0.0026(13)
N6 0.0308(16) 0.0279(16) 0.0211(15) 0.0025(13) 0.0027(13) 0.0000(13)
N7 0.0265(15) 0.0220(16) 0.0322(16) -0.0025(14) -0.0050(14) -0.0029(12)
C1 0.0142(13) 0.0153(15) 0.0159(14) 0.0012(11) -0.0029(11) -0.0005(11)
C2 0.0218(16) 0.0258(19) 0.0143(14) -0.0009(13) -0.0010(12) -0.0017(13)
C3 0.0211(15) 0.0240(18) 0.0132(14) 0.0008(12) -0.0022(11) -0.0016(13)
C4 0.0154(14) 0.0202(16) 0.0131(13) -0.0022(12) 0.0008(11) 0.0014(12)
C5 0.0182(14) 0.0185(16) 0.0188(15) -0.0019(12) 0.0018(12) -0.0003(12)
C6 0.0213(16) 0.0214(17) 0.0208(15) 0.0002(13) 0.0021(13) 0.0051(13)
C7 0.0158(14) 0.030(2) 0.0189(15) -0.0028(14) 0.0005(11) 0.0045(13)
C8 0.0160(15) 0.028(2) 0.0187(15) -0.0043(14) 0.0008(12) -0.0021(13)
C9 0.0192(14) 0.0200(17) 0.0135(13) -0.0023(12) 0.0010(11) -0.0019(12)
C10 0.0239(17) 0.0224(19) 0.0295(19) -0.0007(15) -0.0030(14) -0.0051(14)
C11 0.0191(17) 0.041(2) 0.039(2) -0.007(2) -0.0057(16) 0.0076(17)
C12 0.0273(18) 0.0192(17) 0.0262(18) 0.0024(14) -0.0025(14) -0.0033(14)
C13 0.0138(13) 0.0242(17) 0.0125(13) 0.0015(12) -0.0034(10) 0.0000(12)
C14 0.0200(15) 0.0213(17) 0.0184(14) 0.0020(13) -0.0043(12) -0.0034(13)
C15 0.0169(15) 0.042(2) 0.0210(16) 0.0045(16) -0.0014(13) -0.0042(15)
C16 0.0219(18) 0.044(3) 0.0241(18) -0.0040(17) -0.0006(14) 0.0051(17)
C17 0.0284(19) 0.0227(19) 0.0287(19) -0.0007(15) -0.0036(15) 0.0085(15)
C18 0.0189(15) 0.0206(18) 0.0227(16) 0.0029(13) -0.0041(13) 0.0013(13)
C19 0.0298(19) 0.0212(19) 0.0285(19) 0.0028(15) -0.0060(15) -0.0049(15)
C20 0.024(2) 0.063(4) 0.046(3) -0.001(3) 0.0062(19) 0.014(2)
C21 0.0289(19) 0.0202(19) 0.036(2) 0.0042(16) -0.0021(16) -0.0036(15)
C22 0.0176(14) 0.0146(15) 0.0164(14) 0.0009(11) -0.0023(11) 0.0030(12)
C23 0.0278(18) 0.030(2) 0.0161(15) 0.0034(14) -0.0047(13) 0.0041(15)
C24 0.0284(18) 0.031(2) 0.0136(14) 0.0031(14) -0.0004(13) 0.0044(15)
C25 0.0187(15) 0.0200(16) 0.0148(14) 0.0035(12) 0.0016(11) 0.0001(12)
C26 0.0210(15) 0.0185(16) 0.0160(14) 0.0008(12) 0.0004(12) 0.0019(13)
C27 0.0212(16) 0.0244(19) 0.0225(16) 0.0025(14) 0.0015(13) 0.0047(14)
C28 0.0167(15) 0.035(2) 0.0204(16) 0.0009(15) 0.0012(12) 0.0006(14)
C29 0.0193(16) 0.030(2) 0.0192(15) -0.0012(14) 0.0027(12) -0.0064(14)
C30 0.0248(16) 0.0192(17) 0.0143(14) 0.0000(12) 0.0047(12) -0.0009(13)
C31 0.0289(19) 0.0222(19) 0.032(2) 0.0009(16) 0.0009(16) -0.0004(15)
C32 0.0170(16) 0.050(3) 0.036(2) 0.002(2) -0.0018(15) 0.0029(17)
C33 0.041(2) 0.0155(17) 0.0236(17) -0.0005(14) 0.0024(16) 0.0018(16)
C34 0.0180(14) 0.0213(17) 0.0170(14) 0.0028(12) -0.0062(12) 0.0042(13)
C35 0.0252(17) 0.0196(17) 0.0197(16) 0.0017(13) -0.0083(13) 0.0012(14)
C36 0.0210(17) 0.027(2) 0.037(2) 0.0060(17) -0.0066(16) -0.0039(15)
C37 0.0211(17) 0.032(2) 0.039(2) 0.0027(18) -0.0031(16) 0.0044(15)
C38 0.0233(17) 0.0212(19) 0.040(2) -0.0004(16) -0.0035(16) 0.0075(14)
C39 0.0199(15) 0.0177(17) 0.0306(18) 0.0020(14) -0.0048(14) 0.0021(13)
C40 0.034(2) 0.0200(18) 0.0242(17) -0.0003(14) -0.0050(15) 0.0009(15)
C41 0.023(2) 0.053(3) 0.070(4) 0.006(3) 0.006(2) 0.009(2)
C42 0.028(2) 0.023(2) 0.054(3) 0.0006(19) -0.0027(19) 0.0000(16)
O10 0.0299(15) 0.0323(17) 0.0327(16) -0.0045(13) -0.0045(12) -0.0037(13)
C43 0.033(2) 0.073(4) 0.036(3) -0.007(2) 0.0000(19) 0.002(2)

loop_
_atom_type_symbol
_atom_type_description
_atom_type_scat_dispersion_real
_atom_type_scat_dispersion_imag
_atom_type_scat_source
C C 0.0033 0.0016 'International Tables Vol C Tables 4.2.6.8 and 6.1.1.4'
H H 0.0000 0.0000 'International Tables Vol C Tables 4.2.6.8 and 6.1.1.4'
Ag Ag -0.8971 1.1015 'International Tables Vol C Tables 4.2.6.8 and 6.1.1.4'
N N 0.0061 0.0033 'International Tables Vol C Tables 4.2.6.8 and 6.1.1.4'
O O 0.0106 0.0060 'International Tables Vol C Tables 4.2.6.8 and 6.1.1.4'
Se Se -0.0929 2.2259 'International Tables Vol C Tables 4.2.6.8 and 6.1.1.4'

loop_
_geom_angle_atom_site_label_1
_geom_angle_atom_site_label_2
_geom_angle_atom_site_label_3
_geom_angle
Se1 Ag1 Ag2 119.324(17)
Se2 Ag1 Ag2 48.718(13)
Se2 Ag1 Se1 167.92(2)
Se2 Ag2 Ag1 47.817(13)
O1 Ag2 Ag1 123.44(8)
O1 Ag2 Se2 111.20(9)
O1 Ag2 O4 103.98(12)
O4 Ag2 Ag1 75.23(8)
O4 Ag2 Se2 122.74(8)
O5 Ag2 Ag1 122.68(8)
O5 Ag2 Se2 156.34(8)
O5 Ag2 O1 92.00(12)
O5 Ag2 O4 51.54(11)
O4 Ag3 Se1 105.57(7)
O4 Ag3 O8 98.05(12)
O7 Ag3 Se1 142.56(9)
O7 Ag3 O4 105.12(13)
O7 Ag3 O8 52.44(12)
O8 Ag3 Se1 140.90(9)
Ag1 Se1 Ag3 95.985(17)
C1 Se1 Ag1 106.36(10)
C1 Se1 Ag3 100.88(11)
Ag1 Se2 Ag2 83.465(16)
C22 Se2 Ag1 105.65(11)
C22 Se2 Ag2 104.10(11)
N5 O1 Ag2 102.6(2)
Ag3 O4 Ag2 134.83(15)
N6 O4 Ag2 93.1(2)
N6 O4 Ag3 121.3(3)
N6 O5 Ag2 97.0(2)
N7 O7 Ag3 97.7(3)
N7 O8 Ag3 91.3(3)
C1 N1 C3 109.5(3)
C1 N1 C13 124.4(3)
C3 N1 C13 126.0(3)
C1 N2 C2 110.0(3)
C1 N2 C4 126.7(3)
C2 N2 C4 123.2(3)
C22 N3 C24 109.5(3)
C22 N3 C25 126.9(3)
C24 N3 C25 123.5(3)
C22 N4 C23 110.3(3)
C22 N4 C34 124.2(3)
C23 N4 C34 125.5(3)
O2 N5 O1 121.2(3)
O2 N5 O3 121.0(4)
O3 N5 O1 117.8(4)
O5 N6 O4 118.3(4)
O6 N6 O4 118.6(4)
O6 N6 O5 123.0(4)
O8 N7 O7 118.6(4)
O9 N7 O7 120.6(4)
O9 N7 O8 120.8(4)
N1 C1 Se1 123.3(3)
N2 C1 Se1 130.2(2)
N2 C1 N1 106.4(3)
N2 C2 H2 126.5
C3 C2 N2 107.0(3)
C3 C2 H2 126.5
N1 C3 H3 126.5
C2 C3 N1 107.0(3)
C2 C3 H3 126.5
C5 C4 N2 118.3(3)
C5 C4 C9 123.5(3)
C9 C4 N2 118.2(3)
C4 C5 C6 117.0(3)
C4 C5 C10 121.3(3)
C6 C5 C10 121.7(4)
C5 C6 H6 119.0
C7 C6 C5 122.0(4)
C7 C6 H6 119.0
C6 C7 C11 120.5(4)
C8 C7 C6 119.3(3)
C8 C7 C11 120.2(4)
C7 C8 H8 119.2
C7 C8 C9 121.5(4)
C9 C8 H8 119.2
C4 C9 C8 116.7(3)
C4 C9 C12 121.2(3)
C8 C9 C12 122.0(3)
C5 C10 H10A 109.5
C5 C10 H10B 109.5
C5 C10 H10C 109.5
H10A C10 H10B 109.5
H10A C10 H10C 109.5
H10B C10 H10C 109.5
C7 C11 H11A 109.5
C7 C11 H11B 109.5
C7 C11 H11C 109.5
H11A C11 H11B 109.5
H11A C11 H11C 109.5
H11B C11 H11C 109.5
C9 C12 H12A 109.5
C9 C12 H12B 109.5
C9 C12 H12C 109.5
H12A C12 H12B 109.5
H12A C12 H12C 109.5
H12B C12 H12C 109.5
C14 C13 N1 119.4(3)
C18 C13 N1 118.2(3)
C18 C13 C14 122.4(3)
C13 C14 C19 122.2(3)
C15 C14 C13 117.2(4)
C15 C14 C19 120.6(4)
C14 C15 H15 118.9
C16 C15 C14 122.3(4)
C16 C15 H15 118.9
C15 C16 C17 118.5(4)
C15 C16 C20 120.2(4)
C17 C16 C20 121.3(5)
C16 C17 H17 119.2
C18 C17 C16 121.6(4)
C18 C17 H17 119.2
C13 C18 C21 120.9(3)
C17 C18 C13 117.9(4)
C17 C18 C21 121.1(4)
C14 C19 H19A 109.5
C14 C19 H19B 109.5
C14 C19 H19C 109.5
H19A C19 H19B 109.5
H19A C19 H19C 109.5
H19B C19 H19C 109.5
C16 C20 H20A 109.5
C16 C20 H20B 109.5
C16 C20 H20C 109.5
H20A C20 H20B 109.5
H20A C20 H20C 109.5
H20B C20 H20C 109.5
C18 C21 H21A 109.5
C18 C21 H21B 109.5
C18 C21 H21C 109.5
H21A C21 H21B 109.5
H21A C21 H21C 109.5
H21B C21 H21C 109.5
N3 C22 Se2 130.8(3)
N4 C22 Se2 122.7(3)
N4 C22 N3 106.4(3)
N4 C23 H23 126.6
C24 C23 N4 106.8(3)
C24 C23 H23 126.6
N3 C24 H24 126.5
C23 C24 N3 107.0(3)
C23 C24 H24 126.5
C26 C25 N3 117.9(3)
C30 C25 N3 118.5(3)
C30 C25 C26 123.5(3)
C25 C26 C31 121.7(3)
C27 C26 C25 117.0(4)
C27 C26 C31 121.3(4)
C26 C27 H27 119.2
C28 C27 C26 121.6(4)
C28 C27 H27 119.2
C27 C28 C29 119.2(3)
C27 C28 C32 120.8(4)
C29 C28 C32 120.0(4)
C28 C29 H29 119.3
C30 C29 C28 121.4(4)
C30 C29 H29 119.3
C25 C30 C33 121.1(4)
C29 C30 C25 117.2(4)
C29 C30 C33 121.7(4)
C26 C31 H31A 109.5
C26 C31 H31B 109.5
C26 C31 H31C 109.5
H31A C31 H31B 109.5
H31A C31 H31C 109.5
H31B C31 H31C 109.5
C28 C32 H32A 109.5
C28 C32 H32B 109.5
C28 C32 H32C 109.5
H32A C32 H32B 109.5
H32A C32 H32C 109.5
H32B C32 H32C 109.5
C30 C33 H33A 109.5
C30 C33 H33B 109.5
C30 C33 H33C 109.5
H33A C33 H33B 109.5
H33A C33 H33C 109.5
H33B C33 H33C 109.5
C35 C34 N4 118.3(3)
C35 C34 C39 123.0(4)
C39 C34 N4 118.7(3)
C34 C35 C40 120.5(4)
C36 C35 C34 117.2(4)
C36 C35 C40 122.2(4)
C35 C36 H36 119.0
C37 C36 C35 122.0(4)
C37 C36 H36 119.0
C36 C37 C38 118.7(4)
C36 C37 C41 120.9(4)
C38 C37 C41 120.3(4)
C37 C38 H38 119.2
C37 C38 C39 121.7(4)
C39 C38 H38 119.2
C34 C39 C42 121.0(4)
C38 C39 C34 117.4(4)
C38 C39 C42 121.6(4)
C35 C40 H40A 109.5
C35 C40 H40B 109.5
C35 C40 H40C 109.5
H40A C40 H40B 109.5
H40A C40 H40C 109.5
H40B C40 H40C 109.5
C37 C41 H41A 109.5
C37 C41 H41B 109.5
C37 C41 H41C 109.5
H41A C41 H41B 109.5
H41A C41 H41C 109.5
H41B C41 H41C 109.5
C39 C42 H42A 109.5
C39 C42 H42B 109.5
C39 C42 H42C 109.5
H42A C42 H42B 109.5
H42A C42 H42C 109.5
H42B C42 H42C 109.5
C43 O10 H10 90(7)
O10 C43 H43A 109.5
O10 C43 H43B 109.5
O10 C43 H43C 109.5
H43A C43 H43B 109.5
H43A C43 H43C 109.5
H43B C43 H43C 109.5

loop_
_geom_bond_atom_site_label_1
_geom_bond_atom_site_label_2
_geom_bond_distance
Ag1 Ag2 3.3626(6)
Ag1 Se1 2.5155(5)
Ag1 Se2 2.5080(5)
Ag2 Se2 2.5434(6)
Ag2 O1 2.449(3)
Ag2 O4 2.511(4)
Ag2 O5 2.441(4)
Ag3 Se1 2.5433(6)
Ag3 O4 2.449(3)
Ag3 O7 2.373(4)
Ag3 O8 2.509(5)
Se1 C1 1.878(3)
Se2 C22 1.876(4)
O1 N5 1.271(5)
O2 N5 1.228(5)
O3 N5 1.246(4)
O4 N6 1.263(5)
O5 N6 1.246(5)
O6 N6 1.242(5)
O7 N7 1.257(5)
O8 N7 1.256(5)
O9 N7 1.237(5)
N1 C1 1.357(4)
N1 C3 1.391(4)
N1 C13 1.437(4)
N2 C1 1.348(4)
N2 C2 1.387(5)
N2 C4 1.452(4)
N3 C22 1.352(5)
N3 C24 1.393(5)
N3 C25 1.441(5)
N4 C22 1.348(4)
N4 C23 1.383(5)
N4 C34 1.443(5)
C2 H2 0.9500
C2 C3 1.354(5)
C3 H3 0.9500
C4 C5 1.394(5)
C4 C9 1.397(5)
C5 C6 1.396(5)
C5 C10 1.510(5)
C6 H6 0.9500
C6 C7 1.387(6)
C7 C8 1.383(6)
C7 C11 1.518(5)
C8 H8 0.9500
C8 C9 1.413(5)
C9 C12 1.499(6)
C10 H10A 0.9800
C10 H10B 0.9800
C10 H10C 0.9800
C11 H11A 0.9800
C11 H11B 0.9800
C11 H11C 0.9800
C12 H12A 0.9800
C12 H12B 0.9800
C12 H12C 0.9800
C13 C14 1.398(5)
C13 C18 1.396(5)
C14 C15 1.394(6)
C14 C19 1.506(6)
C15 H15 0.9500
C15 C16 1.388(7)
C16 C17 1.392(7)
C16 C20 1.516(6)
C17 H17 0.9500
C17 C18 1.391(6)
C18 C21 1.516(6)
C19 H19A 0.9800
C19 H19B 0.9800
C19 H19C 0.9800
C20 H20A 0.9800
C20 H20B 0.9800
C20 H20C 0.9800
C21 H21A 0.9800
C21 H21B 0.9800
C21 H21C 0.9800
C23 H23 0.9500
C23 C24 1.354(6)
C24 H24 0.9500
C25 C26 1.398(5)
C25 C30 1.396(5)
C26 C27 1.394(5)
C26 C31 1.506(6)
C27 H27 0.9500
C27 C28 1.392(6)
C28 C29 1.398(6)
C28 C32 1.513(6)
C29 H29 0.9500
C29 C30 1.393(5)
C30 C33 1.512(6)
C31 H31A 0.9800
C31 H31B 0.9800
C31 H31C 0.9800
C32 H32A 0.9800
C32 H32B 0.9800
C32 H32C 0.9800
C33 H33A 0.9800
C33 H33B 0.9800
C33 H33C 0.9800
C34 C35 1.391(6)
C34 C39 1.393(5)
C35 C36 1.388(6)
C35 C40 1.507(6)
C36 H36 0.9500
C36 C37 1.386(7)
C37 C38 1.388(7)
C37 C41 1.516(7)
C38 H38 0.9500
C38 C39 1.390(6)
C39 C42 1.506(6)
C40 H40A 0.9800
C40 H40B 0.9800
C40 H40C 0.9800
C41 H41A 0.9800
C41 H41B 0.9800
C41 H41C 0.9800
C42 H42A 0.9800
C42 H42B 0.9800
C42 H42C 0.9800
O10 H10 0.95(11)
O10 C43 1.391(6)
C43 H43A 0.9800
C43 H43B 0.9800
C43 H43C 0.9800

loop_
_twin_individual_id
_twin_individual_mass_fraction_refined
1 0.701(6)
2 0.299(6)
